data_4030090
loop_
_publ_author_name
'Zaretsky, Serge'
'Adachi, Shinya'
'Rotstein, Benjamin H.'
'Hickey, Jennifer L.'
'Scully, Conor C. G.'
'St Denis, Jeffrey D.'
'Courtemanche, Rebecca'
'Yu, Joy C. Y.'
'Chung, Benjamin K. W.'
'Yudin, Andrei K.'

_publ_section_title
;
 Stereocontrolled Disruption of the Ugi Reaction toward the Production of
 Chiral Piperazinones: Substrate Scope and Process Development.
;
_journal_issue 21
_journal_name_full 'The Journal of organic chemistry'
_journal_page_first 9948
_journal_paper_doi 10.1021/jo5018316
_journal_volume 79
_journal_year 2014
_chemical_absolute_configuration ad
_chemical_formula_moiety 'C34 H35 N3 O2'
_chemical_formula_sum 'C34 H35 N3 O2'
_chemical_formula_weight 517.65
_chemical_name_systematic
; 
 ? 
;
_space_group_IT_number 1
_symmetry_cell_setting triclinic
_symmetry_space_group_name_Hall 'P 1'
_symmetry_space_group_name_H-M 'P 1'
_atom_sites_solution_hydrogens geom
_atom_sites_solution_primary direct
_atom_sites_solution_secondary difmap
_audit_creation_method SHELXL-97
_cell_angle_alpha 102.437(3)
_cell_angle_beta 91.851(3)
_cell_angle_gamma 90.341(3)
_cell_formula_units_Z 1
_cell_length_a 6.3049(4)
_cell_length_b 7.6994(5)
_cell_length_c 14.4602(8)
_cell_measurement_reflns_used 6000
_cell_measurement_temperature 147(2)
_cell_measurement_theta_max 66.37
_cell_measurement_theta_min 6.27
_cell_volume 685.07(7)
_computing_cell_refinement APEX2
_computing_data_collection 'APEX2 (Bruker, 2007)'
_computing_data_reduction 'SAINT (Bruker, 2007)'
_computing_molecular_graphics 'PLATON (Spek, 2009)'
_computing_publication_material 'SHELXTL (Sheldrick, 2008)'
_computing_structure_refinement 'SHELXL-97 (Sheldrick, 2008)'
_computing_structure_solution 'SHELXS-97 (Sheldrick, 2008)'
_diffrn_ambient_temperature 147(2)
_diffrn_measured_fraction_theta_full 0.918
_diffrn_measured_fraction_theta_max 0.918
_diffrn_measurement_device_type 'Bruker Kappa APEX-DUO CCD'
_diffrn_measurement_method '\f and \w scans'
_diffrn_radiation_monochromator graphite
_diffrn_radiation_source 'Bruker ImuS'
_diffrn_radiation_type CuK\a
_diffrn_radiation_wavelength 1.54178
_diffrn_reflns_av_R_equivalents 0.0242
_diffrn_reflns_av_sigmaI/netI 0.0303
_diffrn_reflns_limit_h_max 7
_diffrn_reflns_limit_h_min -6
_diffrn_reflns_limit_k_max 8
_diffrn_reflns_limit_k_min -7
_diffrn_reflns_limit_l_max 16
_diffrn_reflns_limit_l_min -17
_diffrn_reflns_number 6344
_diffrn_reflns_theta_full 66.36
_diffrn_reflns_theta_max 66.36
_diffrn_reflns_theta_min 6.27
_exptl_absorpt_coefficient_mu 0.614
_exptl_absorpt_correction_T_max 0.7528
_exptl_absorpt_correction_T_min 0.6505
_exptl_absorpt_correction_type multi-scan
_exptl_absorpt_process_details 'SADABS (Sheldrick, 1996)'
_exptl_crystal_colour colourless
_exptl_crystal_density_diffrn 1.255
_exptl_crystal_density_method 'not measured'
_exptl_crystal_description plate
_exptl_crystal_F_000 276
_exptl_crystal_size_max 0.35
_exptl_crystal_size_mid 0.25
_exptl_crystal_size_min 0.03
_refine_diff_density_max 0.112
_refine_diff_density_min -0.195
_refine_diff_density_rms 0.036
_refine_ls_abs_structure_details 'Flack H D (1983), Acta Cryst. A39, 876-881'
_refine_ls_abs_structure_Flack 0.1(2)
_refine_ls_extinction_method none
_refine_ls_goodness_of_fit_ref 1.072
_refine_ls_hydrogen_treatment mixed
_refine_ls_matrix_type full
_refine_ls_number_parameters 359
_refine_ls_number_reflns 2628
_refine_ls_number_restraints 3
_refine_ls_restrained_S_all 1.072
_refine_ls_R_factor_all 0.0303
_refine_ls_R_factor_gt 0.0301
_refine_ls_shift/su_max 0.000
_refine_ls_shift/su_mean 0.000
_refine_ls_structure_factor_coef Fsqd
_refine_ls_weighting_details 'calc w=1/[\s^2^(Fo^2^)+(0.0566P)^2^+0.0422P] where P=(Fo^2^+2Fc^2^)/3'
_refine_ls_weighting_scheme calc
_refine_ls_wR_factor_gt 0.0775
_refine_ls_wR_factor_ref 0.0776
_reflns_number_gt 2609
_reflns_number_total 2628
_reflns_threshold_expression I>2\s(I)
_cod_data_source_file jo5018316_si_003.cif
_cod_data_source_block d12290
_cod_depositor_comments
;
The following automatic conversions were performed:

'_symmetry_cell_setting' value 'Triclinic' changed to 'triclinic'
according to
/home/saulius/struct/COD-crude-data--automatic-downloads/rss-feeds/ACS/lib/dictionaries/cif_core.dic
dictionary named 'cif_core.dic' version 2.4.2 from 2011-04-26.

Automatic conversion script
Id: cif_fix_values 2827 2014-09-09 07:05:25Z andrius 

 Adding full bibliography for 4030088--4030090.cif.
;
_cod_database_code 4030090

loop_
_symmetry_equiv_pos_as_xyz
'x, y, z'

loop_
_atom_site_label
_atom_site_type_symbol
_atom_site_fract_x
_atom_site_fract_y
_atom_site_fract_z
_atom_site_U_iso_or_equiv
_atom_site_adp_type
_atom_site_occupancy
_atom_site_symmetry_multiplicity
_atom_site_calc_flag
_atom_site_refinement_flags
O1 O -0.3258(2) 0.1521(2) 0.39201(10) 0.0397(3) Uani 1 1 d .
O2 O 0.0632(2) -0.19511(19) 0.19988(9) 0.0376(3) Uani 1 1 d .
N1 N -0.2745(2) -0.1320(2) 0.41158(11) 0.0326(4) Uani 1 1 d .
N2 N 0.1562(2) -0.03188(19) 0.45474(10) 0.0236(3) Uani 1 1 d .
N3 N 0.2156(2) 0.0609(2) 0.28622(10) 0.0268(3) Uani 1 1 d .
C1 C -0.2181(3) 0.0460(3) 0.42327(12) 0.0289(4) Uani 1 1 d .
C2 C -0.2994(3) -0.2406(3) 0.31554(14) 0.0373(4) Uani 1 1 d .
H2A H -0.2820 -0.1811 0.2620 0.045 Uiso 1 1 calc R
H2B H -0.4063 -0.3383 0.3041 0.045 Uiso 1 1 calc R
C3 C -0.1074(3) -0.2586(2) 0.37570(12) 0.0308(4) Uani 1 1 d .
H3A H -0.1014 -0.3683 0.4021 0.037 Uiso 1 1 calc R
C4 C 0.1052(3) -0.1682(2) 0.36760(11) 0.0249(4) Uani 1 1 d .
H4A H 0.2148 -0.2622 0.3652 0.030 Uiso 1 1 calc R
C5 C 0.1251(3) -0.0994(2) 0.27560(12) 0.0267(4) Uani 1 1 d .
C6 C -0.0188(3) 0.0955(2) 0.48509(11) 0.0239(4) Uani 1 1 d .
H6A H -0.0549 0.0843 0.5504 0.029 Uiso 1 1 calc R
C7 C 0.2520(3) 0.1578(3) 0.20905(13) 0.0306(4) Uani 1 1 d .
C8 C 0.0415(4) 0.1761(4) 0.15721(17) 0.0489(6) Uani 1 1 d .
H8A H -0.0171 0.0576 0.1291 0.073 Uiso 1 1 calc R
H8B H 0.0647 0.2411 0.1071 0.073 Uiso 1 1 calc R
H8C H -0.0585 0.2412 0.2021 0.073 Uiso 1 1 calc R
C9 C 0.3390(4) 0.3403(3) 0.25728(16) 0.0454(5) Uani 1 1 d .
H9A H 0.4730 0.3272 0.2912 0.068 Uiso 1 1 calc R
H9B H 0.2364 0.4011 0.3023 0.068 Uiso 1 1 calc R
H9C H 0.3639 0.4104 0.2095 0.068 Uiso 1 1 calc R
C10 C 0.4115(4) 0.0604(3) 0.14079(15) 0.0426(5) Uani 1 1 d .
H10A H 0.5448 0.0483 0.1755 0.064 Uiso 1 1 calc R
H10B H 0.4378 0.1280 0.0920 0.064 Uiso 1 1 calc R
H10C H 0.3550 -0.0578 0.1108 0.064 Uiso 1 1 calc R
C11 C 0.0524(3) 0.2905(2) 0.49269(13) 0.0281(4) Uani 1 1 d .
H11A H 0.2084 0.2989 0.5031 0.034 Uiso 1 1 calc R
H11B H 0.0183 0.3242 0.4316 0.034 Uiso 1 1 calc R
C12 C -0.0495(3) 0.4225(2) 0.57143(12) 0.0258(4) Uani 1 1 d .
C13 C 0.0569(3) 0.4785(2) 0.65628(13) 0.0274(4) Uani 1 1 d .
H13A H 0.1941 0.4330 0.6651 0.033 Uiso 1 1 calc R
C14 C -0.0315(3) 0.6031(2) 0.73219(13) 0.0271(4) Uani 1 1 d .
C15 C 0.0805(3) 0.6667(3) 0.81916(14) 0.0333(4) Uani 1 1 d .
H15A H 0.2194 0.6251 0.8286 0.040 Uiso 1 1 calc R
C16 C -0.0095(4) 0.7875(3) 0.88999(15) 0.0408(5) Uani 1 1 d .
H16A H 0.0673 0.8286 0.9483 0.049 Uiso 1 1 calc R
C17 C -0.2136(4) 0.8514(3) 0.87756(15) 0.0430(5) Uani 1 1 d .
H17A H -0.2745 0.9346 0.9276 0.052 Uiso 1 1 calc R
C18 C -0.3253(3) 0.7948(3) 0.79415(15) 0.0376(5) Uani 1 1 d .
H18A H -0.4628 0.8402 0.7862 0.045 Uiso 1 1 calc R
C19 C -0.2381(3) 0.6682(3) 0.71883(14) 0.0292(4) Uani 1 1 d .
C20 C -0.3467(3) 0.6081(3) 0.63067(14) 0.0308(4) Uani 1 1 d .
H20A H -0.4850 0.6506 0.6209 0.037 Uiso 1 1 calc R
C21 C -0.2560(3) 0.4901(2) 0.55938(13) 0.0287(4) Uani 1 1 d .
H21A H -0.3319 0.4523 0.5006 0.034 Uiso 1 1 calc R
C22 C 0.2262(3) -0.1217(2) 0.53157(12) 0.0280(4) Uani 1 1 d .
H22A H 0.3480 -0.1985 0.5097 0.034 Uiso 1 1 calc R
H22B H 0.1092 -0.1994 0.5436 0.034 Uiso 1 1 calc R
C23 C 0.2903(3) 0.0046(2) 0.62324(12) 0.0250(4) Uani 1 1 d .
C24 C 0.4774(3) 0.1053(3) 0.63220(12) 0.0278(4) Uani 1 1 d .
H24A H 0.5612 0.1002 0.5783 0.033 Uiso 1 1 calc R
C25 C 0.5433(3) 0.2121(2) 0.71772(12) 0.0264(4) Uani 1 1 d .
H25A H 0.6718 0.2788 0.7218 0.032 Uiso 1 1 calc R
C26 C 0.4233(3) 0.2238(2) 0.79875(12) 0.0248(4) Uani 1 1 d .
C27 C 0.2344(3) 0.1254(2) 0.78945(12) 0.0257(4) Uani 1 1 d .
H27A H 0.1494 0.1318 0.8431 0.031 Uiso 1 1 calc R
C28 C 0.1684(3) 0.0183(2) 0.70316(13) 0.0264(4) Uani 1 1 d .
H28A H 0.0383 -0.0464 0.6985 0.032 Uiso 1 1 calc R
C29 C 0.4921(3) 0.3383(2) 0.89104(12) 0.0243(4) Uani 1 1 d .
C30 C 0.3414(3) 0.4206(3) 0.95419(12) 0.0287(4) Uani 1 1 d .
H30A H 0.1948 0.3975 0.9388 0.034 Uiso 1 1 calc R
C31 C 0.4014(3) 0.5349(3) 1.03875(12) 0.0330(4) Uani 1 1 d .
H31A H 0.2967 0.5917 1.0802 0.040 Uiso 1 1 calc R
C32 C 0.6138(3) 0.5662(3) 1.06254(13) 0.0366(4) Uani 1 1 d .
H32A H 0.6560 0.6443 1.1206 0.044 Uiso 1 1 calc R
C33 C 0.7653(3) 0.4834(3) 1.00166(14) 0.0367(4) Uani 1 1 d .
H33A H 0.9117 0.5043 1.0183 0.044 Uiso 1 1 calc R
C34 C 0.7054(3) 0.3705(3) 0.91682(13) 0.0329(4) Uani 1 1 d .
H34A H 0.8111 0.3143 0.8757 0.040 Uiso 1 1 calc R
H3N H 0.283(4) 0.103(3) 0.3422(17) 0.032(5) Uiso 1 1 d .

loop_
_atom_site_aniso_label
_atom_site_aniso_U_11
_atom_site_aniso_U_22
_atom_site_aniso_U_33
_atom_site_aniso_U_23
_atom_site_aniso_U_13
_atom_site_aniso_U_12
O1 0.0397(7) 0.0391(9) 0.0374(7) 0.0030(6) -0.0097(6) 0.0085(6)
O2 0.0483(8) 0.0360(8) 0.0252(6) -0.0005(5) 0.0041(5) -0.0114(6)
N1 0.0318(8) 0.0312(9) 0.0314(7) -0.0010(6) 0.0048(6) -0.0076(6)
N2 0.0293(7) 0.0164(7) 0.0239(7) 0.0019(5) 0.0008(5) 0.0010(5)
N3 0.0338(7) 0.0231(8) 0.0236(7) 0.0056(6) 0.0002(6) -0.0030(6)
C1 0.0304(9) 0.0303(10) 0.0239(8) 0.0009(7) 0.0026(7) -0.0001(7)
C2 0.0372(10) 0.0356(11) 0.0332(9) -0.0053(8) 0.0014(8) -0.0118(8)
C3 0.0397(10) 0.0202(9) 0.0304(9) 0.0004(7) 0.0059(7) -0.0063(7)
C4 0.0324(9) 0.0157(8) 0.0248(8) 0.0001(6) 0.0019(6) -0.0012(7)
C5 0.0285(9) 0.0248(10) 0.0255(8) 0.0027(7) 0.0030(7) 0.0000(7)
C6 0.0293(8) 0.0194(9) 0.0225(8) 0.0033(6) 0.0019(6) 0.0016(7)
C7 0.0393(10) 0.0279(10) 0.0271(8) 0.0113(7) 0.0020(7) -0.0024(7)
C8 0.0439(12) 0.0599(16) 0.0503(13) 0.0291(12) -0.0044(10) 0.0009(10)
C9 0.0717(15) 0.0269(11) 0.0404(11) 0.0136(9) 0.0016(10) -0.0083(10)
C10 0.0503(12) 0.0395(12) 0.0407(11) 0.0122(9) 0.0157(9) -0.0011(10)
C11 0.0315(9) 0.0191(9) 0.0345(9) 0.0068(7) 0.0038(7) 0.0006(7)
C12 0.0317(9) 0.0138(8) 0.0334(9) 0.0080(7) 0.0036(7) -0.0017(7)
C13 0.0300(9) 0.0164(8) 0.0375(9) 0.0091(7) 0.0026(7) 0.0007(7)
C14 0.0339(9) 0.0144(8) 0.0355(9) 0.0104(7) 0.0031(7) -0.0016(7)
C15 0.0416(10) 0.0237(10) 0.0357(10) 0.0092(8) -0.0020(8) -0.0025(8)
C16 0.0602(13) 0.0292(11) 0.0325(9) 0.0054(8) 0.0010(9) -0.0041(9)
C17 0.0644(14) 0.0258(11) 0.0379(11) 0.0036(8) 0.0108(9) 0.0042(9)
C18 0.0435(11) 0.0231(10) 0.0479(11) 0.0094(8) 0.0123(9) 0.0078(8)
C19 0.0356(9) 0.0180(9) 0.0363(9) 0.0104(7) 0.0047(7) -0.0002(7)
C20 0.0308(9) 0.0211(9) 0.0428(10) 0.0115(8) 0.0033(7) 0.0044(7)
C21 0.0327(9) 0.0206(9) 0.0342(9) 0.0094(7) -0.0014(7) -0.0007(7)
C22 0.0362(9) 0.0190(9) 0.0292(8) 0.0064(7) -0.0022(7) 0.0013(7)
C23 0.0309(9) 0.0178(9) 0.0272(8) 0.0072(7) -0.0020(6) 0.0021(7)
C24 0.0296(9) 0.0282(10) 0.0259(8) 0.0055(7) 0.0052(7) 0.0022(7)
C25 0.0267(8) 0.0251(9) 0.0275(8) 0.0057(7) 0.0015(6) 0.0000(7)
C26 0.0291(9) 0.0178(9) 0.0278(8) 0.0058(7) 0.0005(7) 0.0042(7)
C27 0.0283(8) 0.0230(9) 0.0265(8) 0.0066(7) 0.0041(6) 0.0002(7)
C28 0.0284(9) 0.0198(9) 0.0323(8) 0.0088(7) 0.0005(7) -0.0014(7)
C29 0.0304(9) 0.0186(9) 0.0247(8) 0.0066(7) 0.0013(6) 0.0025(7)
C30 0.0295(9) 0.0290(10) 0.0282(8) 0.0075(7) 0.0025(7) 0.0015(7)
C31 0.0409(10) 0.0314(10) 0.0258(9) 0.0031(7) 0.0071(7) 0.0054(8)
C32 0.0464(11) 0.0338(11) 0.0268(9) 0.0010(8) 0.0005(8) -0.0041(9)
C33 0.0324(10) 0.0427(12) 0.0320(9) 0.0027(8) -0.0033(7) -0.0051(8)
C34 0.0325(9) 0.0328(10) 0.0315(9) 0.0021(8) 0.0030(7) 0.0037(8)

loop_
_atom_type_symbol
_atom_type_description
_atom_type_scat_dispersion_real
_atom_type_scat_dispersion_imag
_atom_type_scat_source
C C 0.0181 0.0091 'International Tables Vol C Tables 4.2.6.8 and 6.1.1.4'
H H 0.0000 0.0000 'International Tables Vol C Tables 4.2.6.8 and 6.1.1.4'
N N 0.0311 0.0180 'International Tables Vol C Tables 4.2.6.8 and 6.1.1.4'
O O 0.0492 0.0322 'International Tables Vol C Tables 4.2.6.8 and 6.1.1.4'

loop_
_geom_angle_atom_site_label_1
_geom_angle_atom_site_label_2
_geom_angle_atom_site_label_3
_geom_angle
C1 N1 C2 118.78(16)
C1 N1 C3 115.17(15)
C2 N1 C3 61.22(12)
C4 N2 C22 109.15(13)
C4 N2 C6 114.24(12)
C22 N2 C6 111.70(13)
C5 N3 C7 125.93(15)
C5 N3 H3N 115.8(16)
C7 N3 H3N 117.1(16)
O1 C1 N1 122.99(17)
O1 C1 C6 124.07(17)
N1 C1 C6 112.78(15)
N1 C2 C3 59.63(12)
N1 C2 H2A 117.8
C3 C2 H2A 117.8
N1 C2 H2B 117.8
C3 C2 H2B 117.8
H2A C2 H2B 114.9
N1 C3 C2 59.15(12)
N1 C3 C4 113.05(15)
C2 C3 C4 123.40(16)
N1 C3 H3A 116.0
C2 C3 H3A 116.0
C4 C3 H3A 116.0
N2 C4 C3 110.41(13)
N2 C4 C5 113.65(14)
C3 C4 C5 114.04(14)
N2 C4 H4A 106.0
C3 C4 H4A 106.0
C5 C4 H4A 106.0
O2 C5 N3 125.70(16)
O2 C5 C4 118.98(16)
N3 C5 C4 115.29(14)
N2 C6 C1 111.66(14)
N2 C6 C11 112.04(14)
C1 C6 C11 112.79(14)
N2 C6 H6A 106.6
C1 C6 H6A 106.6
C11 C6 H6A 106.6
N3 C7 C10 110.44(15)
N3 C7 C9 106.18(15)
C10 C7 C9 110.05(18)
N3 C7 C8 109.35(16)
C10 C7 C8 110.66(17)
C9 C7 C8 110.06(18)
C7 C8 H8A 109.5
C7 C8 H8B 109.5
H8A C8 H8B 109.5
C7 C8 H8C 109.5
H8A C8 H8C 109.5
H8B C8 H8C 109.5
C7 C9 H9A 109.5
C7 C9 H9B 109.5
H9A C9 H9B 109.5
C7 C9 H9C 109.5
H9A C9 H9C 109.5
H9B C9 H9C 109.5
C7 C10 H10A 109.5
C7 C10 H10B 109.5
H10A C10 H10B 109.5
C7 C10 H10C 109.5
H10A C10 H10C 109.5
H10B C10 H10C 109.5
C12 C11 C6 114.18(14)
C12 C11 H11A 108.7
C6 C11 H11A 108.7
C12 C11 H11B 108.7
C6 C11 H11B 108.7
H11A C11 H11B 107.6
C13 C12 C21 118.53(16)
C13 C12 C11 119.86(15)
C21 C12 C11 121.61(16)
C12 C13 C14 121.96(16)
C12 C13 H13A 119.0
C14 C13 H13A 119.0
C15 C14 C19 119.04(17)
C15 C14 C13 122.37(17)
C19 C14 C13 118.57(16)
C16 C15 C14 120.52(19)
C16 C15 H15A 119.7
C14 C15 H15A 119.7
C15 C16 C17 120.8(2)
C15 C16 H16A 119.6
C17 C16 H16A 119.6
C18 C17 C16 120.35(19)
C18 C17 H17A 119.8
C16 C17 H17A 119.8
C17 C18 C19 120.70(18)
C17 C18 H18A 119.7
C19 C18 H18A 119.7
C20 C19 C14 118.76(17)
C20 C19 C18 122.60(17)
C14 C19 C18 118.62(17)
C21 C20 C19 120.97(17)
C21 C20 H20A 119.5
C19 C20 H20A 119.5
C20 C21 C12 121.20(17)
C20 C21 H21A 119.4
C12 C21 H21A 119.4
N2 C22 C23 113.96(14)
N2 C22 H22A 108.8
C23 C22 H22A 108.8
N2 C22 H22B 108.8
C23 C22 H22B 108.8
H22A C22 H22B 107.7
C28 C23 C24 117.87(16)
C28 C23 C22 120.74(16)
C24 C23 C22 121.33(15)
C25 C24 C23 121.40(16)
C25 C24 H24A 119.3
C23 C24 H24A 119.3
C24 C25 C26 120.94(16)
C24 C25 H25A 119.5
C26 C25 H25A 119.5
C27 C26 C25 117.68(16)
C27 C26 C29 120.82(15)
C25 C26 C29 121.49(16)
C28 C27 C26 121.19(15)
C28 C27 H27A 119.4
C26 C27 H27A 119.4
C27 C28 C23 120.90(16)
C27 C28 H28A 119.6
C23 C28 H28A 119.6
C34 C29 C30 118.02(16)
C34 C29 C26 121.81(15)
C30 C29 C26 120.16(15)
C31 C30 C29 121.29(16)
C31 C30 H30A 119.4
C29 C30 H30A 119.4
C32 C31 C30 119.71(16)
C32 C31 H31A 120.1
C30 C31 H31A 120.1
C31 C32 C33 119.78(18)
C31 C32 H32A 120.1
C33 C32 H32A 120.1
C34 C33 C32 120.53(18)
C34 C33 H33A 119.7
C32 C33 H33A 119.7
C33 C34 C29 120.65(17)
C33 C34 H34A 119.7
C29 C34 H34A 119.7

loop_
_geom_bond_atom_site_label_1
_geom_bond_atom_site_label_2
_geom_bond_distance
O1 C1 1.216(2)
O2 C5 1.231(2)
N1 C1 1.387(3)
N1 C2 1.462(2)
N1 C3 1.469(2)
N2 C4 1.481(2)
N2 C22 1.486(2)
N2 C6 1.494(2)
N3 C5 1.333(3)
N3 C7 1.492(2)
N3 H3N 0.90(3)
C1 C6 1.516(2)
C2 C3 1.492(3)
C2 H2A 0.9900
C2 H2B 0.9900
C3 C4 1.526(3)
C3 H3A 1.0000
C4 C5 1.543(2)
C4 H4A 1.0000
C6 C11 1.544(3)
C6 H6A 1.0000
C7 C10 1.517(3)
C7 C9 1.518(3)
C7 C8 1.525(3)
C8 H8A 0.9800
C8 H8B 0.9800
C8 H8C 0.9800
C9 H9A 0.9800
C9 H9B 0.9800
C9 H9C 0.9800
C10 H10A 0.9800
C10 H10B 0.9800
C10 H10C 0.9800
C11 C12 1.516(2)
C11 H11A 0.9900
C11 H11B 0.9900
C12 C13 1.363(3)
C12 C21 1.425(2)
C13 C14 1.424(3)
C13 H13A 0.9500
C14 C15 1.412(3)
C14 C19 1.421(2)
C15 C16 1.367(3)
C15 H15A 0.9500
C16 C17 1.400(3)
C16 H16A 0.9500
C17 C18 1.362(3)
C17 H17A 0.9500
C18 C19 1.423(3)
C18 H18A 0.9500
C19 C20 1.412(3)
C20 C21 1.362(3)
C20 H20A 0.9500
C21 H21A 0.9500
C22 C23 1.507(2)
C22 H22A 0.9900
C22 H22B 0.9900
C23 C28 1.394(3)
C23 C24 1.395(3)
C24 C25 1.380(2)
C24 H24A 0.9500
C25 C26 1.402(2)
C25 H25A 0.9500
C26 C27 1.395(3)
C26 C29 1.483(2)
C27 C28 1.389(2)
C27 H27A 0.9500
C28 H28A 0.9500
C29 C34 1.390(3)
C29 C30 1.397(2)
C30 C31 1.384(3)
C30 H30A 0.9500
C31 C32 1.379(3)
C31 H31A 0.9500
C32 C33 1.383(3)
C32 H32A 0.9500
C33 C34 1.382(3)
C33 H33A 0.9500
C34 H34A 0.9500

loop_
_geom_hbond_atom_site_label_D
_geom_hbond_atom_site_label_H
_geom_hbond_atom_site_label_A
_geom_hbond_distance_DH
_geom_hbond_distance_HA
_geom_hbond_distance_DA
_geom_hbond_angle_DHA
_geom_hbond_site_symmetry_A
N3 H3N N2 0.90(3) 2.27(2) 2.719(2) 110(2) .
N3 H3N O1 0.90(3) 2.55(3) 3.228(2) 133.1(19) 1_655

loop_
_geom_torsion_atom_site_label_1
_geom_torsion_atom_site_label_2
_geom_torsion_atom_site_label_3
_geom_torsion_atom_site_label_4
_geom_torsion
C2 N1 C1 O1 60.4(2)
C3 N1 C1 O1 130.01(19)
C2 N1 C1 C6 -124.03(17)
C3 N1 C1 C6 -54.4(2)
C1 N1 C2 C3 104.59(18)
C1 N1 C3 C2 -110.42(18)
C1 N1 C3 C4 5.9(2)
C2 N1 C3 C4 116.27(18)
N1 C2 C3 C4 -98.77(19)
C22 N2 C4 C3 75.42(17)
C6 N2 C4 C3 -50.42(18)
C22 N2 C4 C5 -154.98(14)
C6 N2 C4 C5 79.18(17)
N1 C3 C4 N2 46.33(19)
C2 C3 C4 N2 113.57(18)
N1 C3 C4 C5 -83.06(18)
C2 C3 C4 C5 -15.8(2)
C7 N3 C5 O2 2.4(3)
C7 N3 C5 C4 -179.46(15)
N2 C4 C5 O2 -171.75(15)
C3 C4 C5 O2 -44.0(2)
N2 C4 C5 N3 10.0(2)
C3 C4 C5 N3 137.74(16)
C4 N2 C6 C1 4.77(19)
C22 N2 C6 C1 -119.73(15)
C4 N2 C6 C11 -122.85(15)
C22 N2 C6 C11 112.66(15)
O1 C1 C6 N2 -135.54(18)
N1 C1 C6 N2 48.96(19)
O1 C1 C6 C11 -8.3(2)
N1 C1 C6 C11 176.18(14)
C5 N3 C7 C10 -66.1(2)
C5 N3 C7 C9 174.64(18)
C5 N3 C7 C8 55.9(2)
N2 C6 C11 C12 -145.65(14)
C1 C6 C11 C12 87.34(17)
C6 C11 C12 C13 97.60(19)
C6 C11 C12 C21 -82.2(2)
C21 C12 C13 C14 -0.6(3)
C11 C12 C13 C14 179.58(16)
C12 C13 C14 C15 -177.74(17)
C12 C13 C14 C19 1.0(3)
C19 C14 C15 C16 0.8(3)
C13 C14 C15 C16 179.45(19)
C14 C15 C16 C17 -0.3(3)
C15 C16 C17 C18 -0.5(3)
C16 C17 C18 C19 0.9(3)
C15 C14 C19 C20 178.14(17)
C13 C14 C19 C20 -0.6(2)
C15 C14 C19 C18 -0.3(2)
C13 C14 C19 C18 -179.09(17)
C17 C18 C19 C20 -178.90(19)
C17 C18 C19 C14 -0.5(3)
C14 C19 C20 C21 -0.1(3)
C18 C19 C20 C21 178.37(19)
C19 C20 C21 C12 0.4(3)
C13 C12 C21 C20 -0.1(3)
C11 C12 C21 C20 179.73(16)
C4 N2 C22 C23 177.87(14)
C6 N2 C22 C23 -54.83(19)
N2 C22 C23 C28 111.46(18)
N2 C22 C23 C24 -71.4(2)
C28 C23 C24 C25 1.5(2)
C22 C23 C24 C25 -175.73(15)
C23 C24 C25 C26 -0.3(3)
C24 C25 C26 C27 -0.8(2)
C24 C25 C26 C29 -179.89(15)
C25 C26 C27 C28 0.6(2)
C29 C26 C27 C28 179.73(15)
C26 C27 C28 C23 0.6(2)
C24 C23 C28 C27 -1.7(2)
C22 C23 C28 C27 175.59(14)
C27 C26 C29 C34 149.55(18)
C25 C26 C29 C34 -31.4(2)
C27 C26 C29 C30 -31.8(2)
C25 C26 C29 C30 147.31(18)
C34 C29 C30 C31 1.9(3)
C26 C29 C30 C31 -176.83(17)
C29 C30 C31 C32 -1.4(3)
C30 C31 C32 C33 0.2(3)
C31 C32 C33 C34 0.4(3)
C32 C33 C34 C29 0.1(3)
C30 C29 C34 C33 -1.3(3)
C26 C29 C34 C33 177.44(17)
